data_1519865
loop_
_publ_author_name
'Taylor, P. G.'
'Male, Louise'
'Hursthouse, Michael B.'

_publ_section_title
;
 C13H21NO2Si
;
_journal_name_full 'Crystal Structure Report Archive'
_journal_page_first 331
_journal_year 2007
_chemical_absolute_configuration ad
_chemical_formula_sum 'C13 H21 N O2 Si'
_chemical_formula_weight 251.40
_space_group_IT_number 19
_symmetry_cell_setting orthorhombic
_symmetry_space_group_name_Hall 'P 2ac 2ab'
_symmetry_space_group_name_H-M 'P 21 21 21'
_atom_sites_solution_hydrogens geom
_atom_sites_solution_primary direct
_atom_sites_solution_secondary difmap
_cell_angle_alpha 90.00
_cell_angle_beta 90.00
_cell_angle_gamma 90.00
_cell_formula_units_Z 4
_cell_length_a 7.23190(10)
_cell_length_b 11.0720(3)
_cell_length_c 18.1646(5)
_cell_measurement_reflns_used 11225
_cell_measurement_temperature 120(2)
_cell_measurement_theta_max 27.48
_cell_measurement_theta_min 2.91
_cell_volume 1454.47(6)
_computing_cell_refinement 'DENZO (Otwinowski & Minor, 1997) & COLLECT (Hooft, R.W.W., 1998)'
_computing_data_collection 'COLLECT (Hooft, R.W.W., 1998)'
_computing_data_reduction 'DENZO (Otwinowski & Minor, 1997) & COLLECT (Hooft, R.W.W., 1998)'
_computing_molecular_graphics 'PLATON/PLUTON (Spek, A. L., 1998)'
_computing_publication_material 'WinGX (Farrugia, 1999)'
_computing_structure_refinement 'SHELXL-97 (Sheldrick, 1997)'
_computing_structure_solution
;
Sir2004 (Burla, M.C., Caliandro, R., Camalli, M., Carrozzini, B., 
Cascarano, G., De Caro, L., Giacovazzo, C., Polidori, G. & Spagna, R., 
2004)
;
_diffrn_ambient_temperature 120(2)
_diffrn_detector_area_resol_mean 9.091
_diffrn_measured_fraction_theta_full 0.993
_diffrn_measured_fraction_theta_max 0.993
_diffrn_measurement_device_type 'Bruker-Nonius 95mm CCD camera on \k-goniostat'
_diffrn_measurement_method '\f & \w scans'
_diffrn_radiation_monochromator graphite
_diffrn_radiation_source 'Bruker-Nonius FR591 rotating anode'
_diffrn_radiation_type MoK\a
_diffrn_radiation_wavelength 0.71073
_diffrn_reflns_av_R_equivalents 0.0369
_diffrn_reflns_av_sigmaI/netI 0.0292
_diffrn_reflns_limit_h_max 8
_diffrn_reflns_limit_h_min -9
_diffrn_reflns_limit_k_max 14
_diffrn_reflns_limit_k_min -14
_diffrn_reflns_limit_l_max 23
_diffrn_reflns_limit_l_min -23
_diffrn_reflns_number 17363
_diffrn_reflns_theta_full 27.47
_diffrn_reflns_theta_max 27.47
_diffrn_reflns_theta_min 3.03
_exptl_absorpt_coefficient_mu 0.153
_exptl_absorpt_correction_T_max 0.9497
_exptl_absorpt_correction_T_min 0.9412
_exptl_absorpt_correction_type multi-scan
_exptl_absorpt_process_details 'SADABS V2.10 (Sheldrick, G.M., 2003)'
_exptl_crystal_colour Colourless
_exptl_crystal_density_diffrn 1.148
_exptl_crystal_density_method 'not measured'
_exptl_crystal_description Block
_exptl_crystal_F_000 544
_exptl_crystal_size_max 0.40
_exptl_crystal_size_mid 0.40
_exptl_crystal_size_min 0.34
_refine_diff_density_max 0.555
_refine_diff_density_min -0.985
_refine_diff_density_rms 0.235
_refine_ls_abs_structure_details 'Flack H D (1983), Acta Cryst. A39, 876-881'
_refine_ls_abs_structure_Flack 0.06(12)
_refine_ls_extinction_coef 0.212(11)
_refine_ls_extinction_expression Fc^*^=kFc[1+0.001xFc^2^\l^3^/sin(2\q)]^-1/4^
_refine_ls_extinction_method SHELXL
_refine_ls_goodness_of_fit_ref 1.261
_refine_ls_hydrogen_treatment constr
_refine_ls_matrix_type full
_refine_ls_number_parameters 160
_refine_ls_number_reflns 3314
_refine_ls_number_restraints 0
_refine_ls_restrained_S_all 1.261
_refine_ls_R_factor_all 0.0492
_refine_ls_R_factor_gt 0.0457
_refine_ls_shift/su_max 0.000
_refine_ls_shift/su_mean 0.000
_refine_ls_structure_factor_coef Fsqd
_refine_ls_weighting_details 'calc w=1/[\s^2^(Fo^2^)+(0.0688P)^2^+0.0365P] where P=(Fo^2^+2Fc^2^)/3'
_refine_ls_weighting_scheme calc
_refine_ls_wR_factor_gt 0.1094
_refine_ls_wR_factor_ref 0.1123
_reflns_number_gt 3142
_reflns_number_total 3314
_reflns_threshold_expression >2sigma(I)
_cod_data_source_file eCrystal-331.cif
_cod_data_source_block 2007src0238
_cod_depositor_comments
;
Citation :
Taylor, P. G. and Male, Louise and Hursthouse, Michael B. (2007) 
University of Southampton, Crystal Structure Report Archive. 
(doi:10.5258/ecrystals/331)

More at:
http://ecrystals.chem.soton.ac.uk/331/

The following automatic conversions were performed:

'_symmetry_cell_setting' value 'Orthorhombic' changed to
'orthorhombic' according to the built-in table from CIF Core
dictionary named 'cif_core.dic' version 2.4.1 from 2010-06-29.

Automatic conversion script
Id: cif_fix_values 3392 2015-05-12 13:50:21Z andrius 
;
_cod_original_sg_symbol_H-M 'P 2(1)2(1)2(1)'
_cod_database_code 1519865

loop_
_symmetry_equiv_pos_as_xyz
'x, y, z'
'-x+1/2, -y, z+1/2'
'x+1/2, -y+1/2, -z'
'-x, y+1/2, -z+1/2'

loop_
_atom_site_label
_atom_site_type_symbol
_atom_site_fract_x
_atom_site_fract_y
_atom_site_fract_z
_atom_site_U_iso_or_equiv
_atom_site_adp_type
_atom_site_occupancy
_atom_site_symmetry_multiplicity
_atom_site_calc_flag
_atom_site_refinement_flags
_atom_site_disorder_assembly
_atom_site_disorder_group
C1 C 0.0725(3) 0.1554(2) 0.09657(11) 0.0356(5) Uani 1 1 d . . .
H1A H 0.0742 0.0747 0.1187 0.053 Uiso 1 1 calc R . .
H1B H 0.0798 0.1482 0.0429 0.053 Uiso 1 1 calc R . .
H1C H -0.0424 0.1968 0.1101 0.053 Uiso 1 1 calc R . .
C2 C 0.2726(3) 0.39824(16) 0.09076(9) 0.0324(4) Uani 1 1 d . . .
H2A H 0.1541 0.4374 0.1015 0.049 Uiso 1 1 calc R . .
H2B H 0.2895 0.3930 0.0373 0.049 Uiso 1 1 calc R . .
H2C H 0.3734 0.4457 0.1123 0.049 Uiso 1 1 calc R . .
C3 C 0.4989(3) 0.17115(18) 0.10622(11) 0.0355(4) Uani 1 1 d . . .
H3A H 0.6010 0.2186 0.1267 0.053 Uiso 1 1 calc R . .
H3B H 0.5109 0.1675 0.0525 0.053 Uiso 1 1 calc R . .
H3C H 0.5025 0.0892 0.1265 0.053 Uiso 1 1 calc R . .
C4 C 0.1153(2) 0.22286(13) 0.26804(8) 0.0179(3) Uani 1 1 d . . .
H4 H 0.0603 0.1428 0.2550 0.021 Uiso 1 1 calc R . .
C5 C -0.0308(2) 0.32249(14) 0.25956(9) 0.0201(3) Uani 1 1 d . . .
C6 C -0.3411(3) 0.39388(16) 0.28244(12) 0.0346(4) Uani 1 1 d . . .
H6A H -0.2895 0.4659 0.2587 0.052 Uiso 1 1 calc R . .
H6B H -0.3719 0.4125 0.3337 0.052 Uiso 1 1 calc R . .
H6C H -0.4532 0.3687 0.2563 0.052 Uiso 1 1 calc R . .
C7 C -0.2704(2) 0.18035(15) 0.30873(10) 0.0267(4) Uani 1 1 d . . .
H7A H -0.1849 0.1165 0.2933 0.040 Uiso 1 1 calc R . .
H7B H -0.3940 0.1633 0.2893 0.040 Uiso 1 1 calc R . .
H7C H -0.2754 0.1834 0.3626 0.040 Uiso 1 1 calc R . .
C8 C 0.1848(2) 0.22052(15) 0.34737(8) 0.0199(3) Uani 1 1 d . . .
C9 C 0.2418(2) 0.32681(15) 0.38169(9) 0.0267(4) Uani 1 1 d . . .
H9 H 0.2295 0.4019 0.3568 0.032 Uiso 1 1 calc R . .
C10 C 0.3163(3) 0.3233(2) 0.45189(11) 0.0349(4) Uani 1 1 d . . .
H10 H 0.3561 0.3959 0.4749 0.042 Uiso 1 1 calc R . .
C11 C 0.3329(3) 0.2146(2) 0.48856(10) 0.0404(5) Uani 1 1 d . . .
H11 H 0.3856 0.2122 0.5364 0.048 Uiso 1 1 calc R . .
C12 C 0.2727(3) 0.1092(2) 0.45565(10) 0.0377(4) Uani 1 1 d . . .
H12 H 0.2814 0.0348 0.4814 0.045 Uiso 1 1 calc R . .
C13 C 0.1992(3) 0.11172(16) 0.38476(9) 0.0269(4) Uani 1 1 d . . .
H13 H 0.1590 0.0390 0.3621 0.032 Uiso 1 1 calc R . .
N1 N -0.20585(18) 0.29683(12) 0.28033(8) 0.0218(3) Uani 1 1 d . . .
O1 O 0.27070(14) 0.24682(10) 0.22191(6) 0.0209(2) Uani 1 1 d . . .
O2 O 0.01373(18) 0.42226(11) 0.23607(7) 0.0310(3) Uani 1 1 d . . .
Si1 Si 0.27398(6) 0.24404(4) 0.13081(2) 0.02088(15) Uani 1 1 d . . .

loop_
_atom_site_aniso_label
_atom_site_aniso_U_11
_atom_site_aniso_U_22
_atom_site_aniso_U_33
_atom_site_aniso_U_23
_atom_site_aniso_U_13
_atom_site_aniso_U_12
C1 0.0372(10) 0.0444(11) 0.0253(9) -0.0074(8) -0.0048(8) -0.0033(8)
C2 0.0412(11) 0.0293(9) 0.0267(8) 0.0035(7) 0.0082(8) 0.0063(8)
C3 0.0334(10) 0.0388(10) 0.0342(10) 0.0050(8) 0.0141(9) 0.0105(8)
C4 0.0164(7) 0.0199(8) 0.0173(7) -0.0007(6) 0.0021(5) -0.0016(6)
C5 0.0184(8) 0.0215(8) 0.0202(8) 0.0021(6) 0.0003(6) -0.0020(6)
C6 0.0191(8) 0.0252(9) 0.0596(12) -0.0017(9) 0.0038(8) 0.0010(7)
C7 0.0219(8) 0.0239(8) 0.0344(9) 0.0024(6) 0.0040(7) -0.0050(7)
C8 0.0146(7) 0.0277(8) 0.0175(7) -0.0017(6) 0.0025(5) 0.0011(6)
C9 0.0200(8) 0.0316(8) 0.0285(8) -0.0071(7) 0.0034(7) -0.0031(6)
C10 0.0236(9) 0.0521(12) 0.0291(9) -0.0155(8) -0.0002(7) -0.0035(8)
C11 0.0260(9) 0.0743(15) 0.0209(8) -0.0068(9) -0.0048(7) 0.0078(9)
C12 0.0375(10) 0.0492(11) 0.0265(9) 0.0093(8) -0.0016(8) 0.0131(9)
C13 0.0286(9) 0.0281(8) 0.0240(8) 0.0013(7) -0.0002(6) 0.0033(7)
N1 0.0164(6) 0.0196(6) 0.0295(7) 0.0022(6) 0.0015(5) -0.0007(5)
O1 0.0169(5) 0.0285(6) 0.0173(5) 0.0001(4) 0.0030(4) -0.0015(5)
O2 0.0247(6) 0.0212(6) 0.0470(8) 0.0106(5) 0.0059(6) -0.0012(5)
Si1 0.0222(2) 0.0229(2) 0.0175(2) -0.00042(16) 0.00309(14) 0.00241(17)

loop_
_atom_type_symbol
_atom_type_description
_atom_type_scat_dispersion_real
_atom_type_scat_dispersion_imag
_atom_type_scat_source
C C 0.0033 0.0016 'International Tables Vol C Tables 4.2.6.8 and 6.1.1.4'
H H 0.0000 0.0000 'International Tables Vol C Tables 4.2.6.8 and 6.1.1.4'
N N 0.0061 0.0033 'International Tables Vol C Tables 4.2.6.8 and 6.1.1.4'
O O 0.0106 0.0060 'International Tables Vol C Tables 4.2.6.8 and 6.1.1.4'
Si Si 0.0817 0.0704 'International Tables Vol C Tables 4.2.6.8 and 6.1.1.4'

loop_
_geom_angle_atom_site_label_1
_geom_angle_atom_site_label_2
_geom_angle_atom_site_label_3
_geom_angle
_geom_angle_site_symmetry_1
_geom_angle_site_symmetry_3
Si1 C1 H1A 109.5 . .
Si1 C1 H1B 109.5 . .
H1A C1 H1B 109.5 . .
Si1 C1 H1C 109.5 . .
H1A C1 H1C 109.5 . .
H1B C1 H1C 109.5 . .
Si1 C2 H2A 109.5 . .
Si1 C2 H2B 109.5 . .
H2A C2 H2B 109.5 . .
Si1 C2 H2C 109.5 . .
H2A C2 H2C 109.5 . .
H2B C2 H2C 109.5 . .
Si1 C3 H3A 109.5 . .
Si1 C3 H3B 109.5 . .
H3A C3 H3B 109.5 . .
Si1 C3 H3C 109.5 . .
H3A C3 H3C 109.5 . .
H3B C3 H3C 109.5 . .
O1 C4 C8 107.36(12) . .
O1 C4 C5 110.46(11) . .
C8 C4 C5 109.48(12) . .
O1 C4 H4 109.8 . .
C8 C4 H4 109.8 . .
C5 C4 H4 109.8 . .
O2 C5 N1 122.14(15) . .
O2 C5 C4 120.09(14) . .
N1 C5 C4 117.75(13) . .
N1 C6 H6A 109.5 . .
N1 C6 H6B 109.5 . .
H6A C6 H6B 109.5 . .
N1 C6 H6C 109.5 . .
H6A C6 H6C 109.5 . .
H6B C6 H6C 109.5 . .
N1 C7 H7A 109.5 . .
N1 C7 H7B 109.5 . .
H7A C7 H7B 109.5 . .
N1 C7 H7C 109.5 . .
H7A C7 H7C 109.5 . .
H7B C7 H7C 109.5 . .
C13 C8 C9 119.47(14) . .
C13 C8 C4 120.13(14) . .
C9 C8 C4 120.34(14) . .
C10 C9 C8 120.21(16) . .
C10 C9 H9 119.9 . .
C8 C9 H9 119.9 . .
C11 C10 C9 120.15(17) . .
C11 C10 H10 119.9 . .
C9 C10 H10 119.9 . .
C12 C11 C10 120.00(16) . .
C12 C11 H11 120.0 . .
C10 C11 H11 120.0 . .
C11 C12 C13 120.24(18) . .
C11 C12 H12 119.9 . .
C13 C12 H12 119.9 . .
C8 C13 C12 119.90(16) . .
C8 C13 H13 120.0 . .
C12 C13 H13 120.0 . .
C5 N1 C6 118.85(14) . .
C5 N1 C7 125.57(14) . .
C6 N1 C7 115.28(14) . .
C4 O1 Si1 126.51(9) . .
O1 Si1 C2 112.01(7) . .
O1 Si1 C1 109.41(7) . .
C2 Si1 C1 110.44(10) . .
O1 Si1 C3 105.03(8) . .
C2 Si1 C3 107.95(9) . .
C1 Si1 C3 111.91(10) . .

loop_
_geom_bond_atom_site_label_1
_geom_bond_atom_site_label_2
_geom_bond_distance
_geom_bond_site_symmetry_2
C1 Si1 1.864(2) .
C1 H1A 0.9800 .
C1 H1B 0.9800 .
C1 H1C 0.9800 .
C2 Si1 1.8559(18) .
C2 H2A 0.9800 .
C2 H2B 0.9800 .
C2 H2C 0.9800 .
C3 Si1 1.8697(19) .
C3 H3A 0.9800 .
C3 H3B 0.9800 .
C3 H3C 0.9800 .
C4 O1 1.4266(17) .
C4 C8 1.526(2) .
C4 C5 1.535(2) .
C4 H4 1.0000 .
C5 O2 1.227(2) .
C5 N1 1.351(2) .
C6 N1 1.454(2) .
C6 H6A 0.9800 .
C6 H6B 0.9800 .
C6 H6C 0.9800 .
C7 N1 1.465(2) .
C7 H7A 0.9800 .
C7 H7B 0.9800 .
C7 H7C 0.9800 .
C8 C13 1.387(2) .
C8 C9 1.394(2) .
C9 C10 1.385(3) .
C9 H9 0.9500 .
C10 C11 1.381(3) .
C10 H10 0.9500 .
C11 C12 1.381(3) .
C11 H11 0.9500 .
C12 C13 1.393(2) .
C12 H12 0.9500 .
C13 H13 0.9500 .
O1 Si1 1.6553(11) .
